data_7216995
loop_
_publ_author_name
'Bashirov, Denis A.'
'Sukhikh, Taisiya S.'
'Kuratieva, Natalia V.'
'Chulanova, Elena A.'
'Yushina, Irina V.'
'Gritsan, Nina P.'
'Konchenko, Sergey N.'
'Zibarev, Andrey V.'

_publ_section_title
;
 Novel applications of functionalized 2,1,3-benzothiadiazoles for
 coordination chemistry and crystal engineering
;
_journal_issue 54
_journal_name_full 'RSC Advances'
_journal_page_first 28309
_journal_paper_doi 10.1039/c4ra03342f
_journal_volume 4
_journal_year 2014
_chemical_formula_moiety 'C6 H5 N3 S'
_chemical_formula_sum 'C6 H5 N3 S'
_chemical_formula_weight 151.19
_space_group_IT_number 56
_symmetry_cell_setting orthorhombic
_symmetry_Int_Tables_number 56
_symmetry_space_group_name_Hall '-P 2ab 2ac'
_symmetry_space_group_name_H-M 'P c c n'
_atom_sites_solution_hydrogens geom
_atom_sites_solution_primary direct
_atom_sites_solution_secondary difmap
_audit_creation_method SHELXL-97
_cell_angle_alpha 90.00
_cell_angle_beta 90.00
_cell_angle_gamma 90.00
_cell_formula_units_Z 8
_cell_length_a 12.9346(4)
_cell_length_b 21.7846(8)
_cell_length_c 4.7923(2)
_cell_measurement_reflns_used 5476
_cell_measurement_temperature 293(2)
_cell_measurement_theta_max 27.50
_cell_measurement_theta_min 3.22
_cell_volume 1350.35(9)
_computing_cell_refinement 'Bruker SAINT'
_computing_data_collection 'Bruker APEX2'
_computing_data_reduction 'Bruker SAINT'
_computing_molecular_graphics 'Bruker SHELXTL'
_computing_publication_material 'Bruker SHELXTL'
_computing_structure_refinement 'Bruker SHELXTL'
_computing_structure_solution 'Bruker SHELXTL'
_diffrn_ambient_temperature 293(2)
_diffrn_detector_area_resol_mean 25
_diffrn_measured_fraction_theta_full 0.996
_diffrn_measured_fraction_theta_max 0.996
_diffrn_measurement_device_type 'Bruker Apex DUO CCD area-detector'
_diffrn_measurement_method '\f scans'
_diffrn_radiation_monochromator graphite
_diffrn_radiation_probe x-ray
_diffrn_radiation_type MoK\a
_diffrn_radiation_wavelength 0.71073
_diffrn_reflns_av_R_equivalents 0.0288
_diffrn_reflns_av_sigmaI/netI 0.0189
_diffrn_reflns_limit_h_max 12
_diffrn_reflns_limit_h_min -16
_diffrn_reflns_limit_k_max 28
_diffrn_reflns_limit_k_min -28
_diffrn_reflns_limit_l_max 4
_diffrn_reflns_limit_l_min -6
_diffrn_reflns_number 9160
_diffrn_reflns_theta_full 25.25
_diffrn_reflns_theta_max 27.51
_diffrn_reflns_theta_min 3.22
_diffrn_source 'fine-focus sealed tube'
_diffrn_standards_decay_% 0
_diffrn_standards_number 0
_exptl_absorpt_coefficient_mu 0.393
_exptl_absorpt_correction_T_max 0.9434
_exptl_absorpt_correction_T_min 0.8587
_exptl_absorpt_correction_type multi-scan
_exptl_absorpt_process_details 'Bruker SADABS'
_exptl_crystal_colour yellow
_exptl_crystal_density_diffrn 1.487
_exptl_crystal_density_method 'not measured'
_exptl_crystal_description prism
_exptl_crystal_F_000 624
_exptl_crystal_size_max 0.40
_exptl_crystal_size_mid 0.25
_exptl_crystal_size_min 0.15
_refine_diff_density_max 0.437
_refine_diff_density_min -0.412
_refine_diff_density_rms 0.048
_refine_ls_extinction_method none
_refine_ls_goodness_of_fit_ref 1.082
_refine_ls_hydrogen_treatment constr
_refine_ls_matrix_type full
_refine_ls_number_parameters 91
_refine_ls_number_reflns 1546
_refine_ls_number_restraints 0
_refine_ls_restrained_S_all 1.082
_refine_ls_R_factor_all 0.0381
_refine_ls_R_factor_gt 0.0352
_refine_ls_shift/su_max 0.001
_refine_ls_shift/su_mean 0.000
_refine_ls_structure_factor_coef Fsqd
_refine_ls_weighting_details 'calc w=1/[\s^2^(Fo^2^)+(0.0612P)^2^+0.4174P] where P=(Fo^2^+2Fc^2^)/3'
_refine_ls_weighting_scheme calc
_refine_ls_wR_factor_gt 0.1017
_refine_ls_wR_factor_ref 0.1043
_reflns_number_gt 1411
_reflns_number_total 1546
_reflns_threshold_expression >2\s(I)
_cod_data_source_file c4ra03342f2.cif
_cod_data_source_block ts101_9b
_cod_database_code 7216995

loop_
_symmetry_equiv_pos_as_xyz
'x, y, z'
'-x+1/2, -y+1/2, z'
'x+1/2, -y, -z+1/2'
'-x, y+1/2, -z+1/2'
'-x, -y, -z'
'x-1/2, y-1/2, -z'
'-x-1/2, y, z-1/2'
'x, -y-1/2, z-1/2'

loop_
_atom_site_label
_atom_site_type_symbol
_atom_site_fract_x
_atom_site_fract_y
_atom_site_fract_z
_atom_site_U_iso_or_equiv
_atom_site_adp_type
_atom_site_occupancy
_atom_site_symmetry_multiplicity
_atom_site_calc_flag
_atom_site_refinement_flags
N1 N 0.51076(11) 0.45221(5) 0.7681(3) 0.0398(3) Uani 1 1 d .
S2 S 0.38910(3) 0.449984(17) 0.83976(9) 0.04102(17) Uani 1 1 d .
N3 N 0.35142(10) 0.39573(6) 0.6323(2) 0.0346(3) Uani 1 1 d .
N4 N 0.34780(9) 0.29888(6) 0.2239(3) 0.0339(3) Uani 1 1 d .
H4A H 0.3487 0.2689 0.1073 0.041 Uiso 1 1 calc R
H4B H 0.2906 0.3098 0.3008 0.041 Uiso 1 1 calc R
C4 C 0.43862(10) 0.32963(6) 0.2881(3) 0.0288(3) Uani 1 1 d .
C5 C 0.53327(12) 0.31573(7) 0.1771(3) 0.0380(3) Uani 1 1 d .
H5 H 0.5381 0.2848 0.0437 0.046 Uiso 1 1 calc R
C6 C 0.62441(12) 0.34729(8) 0.2605(4) 0.0452(4) Uani 1 1 d .
H6 H 0.6870 0.3358 0.1807 0.054 Uiso 1 1 calc R
C7 C 0.62422(11) 0.39335(8) 0.4510(4) 0.0436(4) Uani 1 1 d .
H7 H 0.6847 0.4138 0.4992 0.052 Uiso 1 1 calc R
C3A C 0.43612(10) 0.37678(6) 0.4951(3) 0.0277(3) Uani 1 1 d .
C7A C 0.52825(11) 0.40896(6) 0.5733(3) 0.0330(3) Uani 1 1 d .

loop_
_atom_site_aniso_label
_atom_site_aniso_U_11
_atom_site_aniso_U_22
_atom_site_aniso_U_33
_atom_site_aniso_U_23
_atom_site_aniso_U_13
_atom_site_aniso_U_12
N1 0.0462(7) 0.0325(6) 0.0408(7) -0.0012(5) -0.0096(6) -0.0079(5)
S2 0.0489(3) 0.0364(3) 0.0377(3) -0.00886(14) -0.00136(15) -0.00232(14)
N3 0.0359(6) 0.0358(6) 0.0320(6) -0.0038(5) -0.0003(5) -0.0029(5)
N4 0.0340(6) 0.0346(6) 0.0331(6) -0.0059(5) -0.0002(5) -0.0078(5)
C4 0.0330(7) 0.0265(6) 0.0270(6) 0.0041(5) -0.0011(5) -0.0035(5)
C5 0.0381(7) 0.0340(7) 0.0419(8) -0.0009(6) 0.0055(6) 0.0000(6)
C6 0.0303(7) 0.0447(9) 0.0607(11) 0.0030(8) 0.0073(7) 0.0007(6)
C7 0.0300(7) 0.0426(8) 0.0580(10) 0.0054(7) -0.0056(7) -0.0081(6)
C3A 0.0301(6) 0.0266(6) 0.0265(6) 0.0045(5) -0.0030(5) -0.0029(5)
C7A 0.0357(7) 0.0285(6) 0.0348(7) 0.0040(5) -0.0076(6) -0.0057(5)

loop_
_atom_type_symbol
_atom_type_description
_atom_type_scat_dispersion_real
_atom_type_scat_dispersion_imag
_atom_type_scat_source
C C 0.0033 0.0016 'International Tables Vol C Tables 4.2.6.8 and 6.1.1.4'
H H 0.0000 0.0000 'International Tables Vol C Tables 4.2.6.8 and 6.1.1.4'
N N 0.0061 0.0033 'International Tables Vol C Tables 4.2.6.8 and 6.1.1.4'
S S 0.1246 0.1234 'International Tables Vol C Tables 4.2.6.8 and 6.1.1.4'

loop_
_geom_angle_atom_site_label_1
_geom_angle_atom_site_label_2
_geom_angle_atom_site_label_3
_geom_angle
C7A N1 S2 106.91(10)
N1 S2 N3 100.66(6)
C3A N3 S2 106.23(10)
C4 N4 H4A 120.0
C4 N4 H4B 120.0
H4A N4 H4B 120.0
C5 C4 N4 124.38(13)
C5 C4 C3A 116.69(13)
N4 C4 C3A 118.83(12)
C4 C5 C6 121.69(15)
C4 C5 H5 119.2
C6 C5 H5 119.2
C7 C6 C5 123.05(14)
C7 C6 H6 118.5
C5 C6 H6 118.5
C6 C7 C7A 117.27(13)
C6 C7 H7 121.4
C7A C7 H7 121.4
N3 C3A C4 125.42(12)
N3 C3A C7A 113.58(12)
C4 C3A C7A 120.99(12)
N1 C7A C7 127.11(14)
N1 C7A C3A 112.61(13)
C7 C7A C3A 120.27(14)

loop_
_geom_bond_atom_site_label_1
_geom_bond_atom_site_label_2
_geom_bond_distance
N1 C7A 1.346(2)
N1 S2 1.6113(15)
S2 N3 1.6196(12)
N3 C3A 1.3428(18)
N4 C4 1.3868(17)
N4 H4A 0.8600
N4 H4B 0.8600
C4 C5 1.369(2)
C4 C3A 1.4283(18)
C5 C6 1.422(2)
C5 H5 0.9300
C6 C7 1.357(3)
C6 H6 0.9300
C7 C7A 1.414(2)
C7 H7 0.9300
C3A C7A 1.4324(17)
